data_7020268
loop_
_publ_author_name
'Wei, Ying'
'Marler, Bernd'
'Zhang, Ling'
'Tian, Zhijian'
'Graetsch, Heribert'
'Gies, Hermann'

_publ_section_title
;
 Co-templating ionothermal synthesis and structure characterization of two
 new 2D layered aluminophosphates.
;
_journal_issue 40
_journal_name_full 'Dalton transactions (Cambridge, England : 2003)'
_journal_page_first 12408
_journal_page_last 12415
_journal_paper_doi 10.1039/c2dt31150j
_journal_volume 41
_journal_year 2012
_chemical_formula_sum 'C12 H32 Al3 N4 O17 P4'
_chemical_formula_weight 711
_space_group_IT_number 2
_symmetry_cell_setting triclinic
_symmetry_space_group_name_Hall '-P 1'
_symmetry_space_group_name_H-M 'P -1'
_cell_angle_alpha 70.585(1)
_cell_angle_beta 99.547(2)
_cell_angle_gamma 119.438(2)
_cell_formula_units_Z 2
_cell_length_a 12.9165(2)
_cell_length_b 13.0460(2)
_cell_length_c 9.8873(2)
_cell_measurement_temperature 297
_cell_volume 1368.47(5)
_diffrn_ambient_temperature 297
_diffrn_measurement_device_type 'Siemens D5000 powder diffractometer'
_diffrn_radiation_monochromator germanium
_diffrn_radiation_type 'Cu K\a1'
_diffrn_radiation_wavelength 1.540600
_diffrn_source 'sealed X-ray tube'
_exptl_absorpt_process_details
;
No correction is applied.
;
_exptl_crystal_density_diffrn 1.727
_exptl_crystal_density_method 'not measured'
_pd_char_colour white
_pd_char_particle_morphology plate
_pd_meas_2theta_range_inc 0.007903
_pd_meas_2theta_range_max 94.99680
_pd_meas_2theta_range_min 7.05400
_pd_meas_number_of_points 11133
_pd_meas_scan_method step
_pd_prep_temperature 297
_pd_proc_2theta_range_inc 0.007903
_pd_proc_2theta_range_max 95.0284
_pd_proc_2theta_range_min 7.0856
_pd_proc_info_data_reduction FULLPROF
_pd_proc_info_excluded_regions none
_pd_proc_ls_background_function
;
Linear Interpolation of background points
;
_pd_proc_ls_profile_function
;
Thompson--Cox--Hastings pseudo-Voigt Axial divergence asymmetry
;
_pd_proc_ls_prof_R_factor 1.9097
_pd_proc_ls_prof_wR_expected 1.6656
_pd_proc_ls_prof_wR_factor 2.5357
_pd_proc_wavelength 1.540600
_pd_spec_mounting
;
glass capillary with 0.3mm diameter
;
_pd_spec_mount_mode transmission
_pd_spec_shape cylinder
_refine_diff_density_max 0.116
_refine_diff_density_min -0.115
_refine_ls_goodness_of_fit_all 1.522
_refine_ls_hydrogen_treatment noref
_refine_ls_number_parameters 145
_refine_ls_number_reflns 2674
_refine_ls_number_restraints 121
_refine_ls_R_I_factor 2.3784
_cod_data_source_file c2dt31150j.txt
_cod_data_source_block RUB-A2
_cod_original_cell_volume 1368.46(4)
_cod_database_code 7020268
_pd_proc_ls_prof_cr_factor 7.0796
_pd_proc_ls_prof_cwr_factor 7.2602
_pd_proc_ls_prof_cwr_expected 4.7689
_pd_proc_ls_prof_chi2 2.3178
_pd_proc_ls_prof_echi2 2.3178

loop_
_symmetry_equiv_pos_as_xyz
x,y,z
-x,-y,-z

loop_
_atom_site_label
_atom_site_fract_x
_atom_site_fract_y
_atom_site_fract_z
_atom_site_U_iso_or_equiv
_atom_site_occupancy
_atom_site_adp_type
_atom_site_type_symbol
Al1 0.145(1) 0.969(1) 0.520(1) 0.0222(8) 1.00000 Uiso Al
P1 0.341(1) 0.899(1) 0.656(1) 0.0222(8) 1.00000 Uiso P
P2 0.325(1) 0.207(1) 0.305(1) 0.0222(8) 1.00000 Uiso P
Al2 0.669(1) 0.650(1) 0.505(1) 0.0222(8) 1.00000 Uiso Al
Al3 0.521(1) 0.165(1) 0.509(1) 0.0222(8) 1.00000 Uiso Al
P3 0.091(1) 0.131(1) 0.647(1) 0.0222(8) 1.00000 Uiso P
P4 0.568(1) 0.360(1) 0.640(1) 0.0222(8) 1.00000 Uiso P
O1 0.778(2) -0.084(2) 0.625(2) 0.031(2) 1.00000 Uiso O
O2 0.872(2) -0.039(2) 0.371(2) 0.031(2) 1.00000 Uiso O
O3 0.989(2) 0.124(2) 0.534(2) 0.031(2) 1.00000 Uiso O
O4 0.781(2) 0.112(2) 0.402(3) 0.031(2) 1.00000 Uiso O
O5 0.565(2) 0.669(2) 0.380(2) 0.031(2) 1.00000 Uiso O
O6 0.633(2) 0.499(2) 0.546(2) 0.031(2) 1.00000 Uiso O
O7 0.680(2) 0.693(2) 0.649(2) 0.031(2) 1.00000 Uiso O
O8 0.803(2) 0.735(2) 0.417(3) 0.031(2) 1.00000 Uiso O
O9 0.441(2) 0.199(2) 0.361(2) 0.031(2) 1.00000 Uiso O
O10 0.620(2) 0.145(2) 0.444(3) 0.031(2) 1.00000 Uiso O
O11 0.594(2) 0.285(2) 0.574(3) 0.031(2) 1.00000 Uiso O
O12 0.424(2) 0.039(2) 0.636(2) 0.031(2) 1.00000 Uiso O
O13 0.665(2) 0.172(2) 0.192(2) 0.031(2) 1.00000 Uiso O
O14 0.601(2) 0.338(2) -0.204(2) 0.031(2) 1.00000 Uiso O
O15 0.322(3) 0.232(2) 0.141(2) 0.031(2) 1.00000 Uiso O
O16 0.936(2) -0.107(2) 0.200(2) 0.031(2) 1.00000 Uiso O
C1 -0.121(3) 0.485(5) 0.598(5) 0.39(2) 1.33333 Uiso C
C2 0.049(3) 0.444(5) 0.289(4) 0.39(2) 1.33333 Uiso C
N1 -0.062(3) 0.374(4) 0.366(4) 0.39(2) 1.28571 Uiso N
C3 0.052(4) 0.559(2) 0.459(8) 0.39(2) 1.33333 Uiso C
C4 0.384(3) 0.078(2) -0.012(3) 0.136(8) 1.33333 Uiso C
C5 0.338(3) -0.018(2) 0.136(2) 0.136(8) 1.33333 Uiso C
N2 0.097(3) 0.146(3) 0.040(4) 0.136(8) 1.28571 Uiso N
C6 -0.065(3) 0.7850(4) -0.100(3) 0.136(8) 1.33333 Uiso C
C7 0.122(2) 0.855(3) 0.066(5) 0.136(8) 1.33333 Uiso C
C8 0.250(2) 0.861(3) 0.103(4) 0.136(8) 1.33333 Uiso C
N3 0.522(2) 0.813(2) 0.972(3) 0.136(8) 1.28571 Uiso N
C9 0.024(3) 0.752(3) 0.003(4) 0.136(8) 1.33333 Uiso C
N4 0.377(3) 0.451(5) 0.890(3) 0.118(5) 0.50000 Uiso N
N5 0.528(5) 0.51(1) 1.033(5) 0.12(1) 0.50000 Uiso N
C10 0.286(4) 0.460(4) 0.787(5) 0.12(1) 0.66667 Uiso C
C11 0.291(5) 0.575(4) 0.793(5) 0.12(1) 0.75000 Uiso C
C12 0.471(4) 0.47(1) 0.824(5) 0.12(1) 0.58333 Uiso C
C13 0.579(5) 0.49(1) 1.006(8) 0.12(1) 0.58333 Uiso C
C14 0.412(5) 0.500(8) 0.827(4) 0.12(1) 0.75000 Uiso C
C15 0.436(5) 0.51(1) 1.071(8) 0.12(1) 0.58333 Uiso C
OW 0.208(2) 0.609(2) 0.003(3) 0.15(1) 1.25000 Uiso O

loop_
_atom_type_symbol
_atom_type_scat_Cromer_Mann_a1
_atom_type_scat_Cromer_Mann_b1
_atom_type_scat_Cromer_Mann_a2
_atom_type_scat_Cromer_Mann_b2
_atom_type_scat_Cromer_Mann_a3
_atom_type_scat_Cromer_Mann_b3
_atom_type_scat_Cromer_Mann_a4
_atom_type_scat_Cromer_Mann_b4
_atom_type_scat_Cromer_Mann_c
_atom_type_scat_dispersion_real
_atom_type_scat_dispersion_imag
_atom_type_scat_source
al 6.42020 3.03870 1.90020 0.74260 1.59360 31.54720 1.96460 85.08860 1.11510 0.20400 0.24600 International_Tables_for_Crystallography_Vol.C(1991)_Tables_6.1.1.4_and_6.1.1.5
p 6.43450 1.90670 4.17910 27.15700 1.78000 0.52600 1.49080 68.16450 1.11490 0.28300 0.43400 International_Tables_for_Crystallography_Vol.C(1991)_Tables_6.1.1.4_and_6.1.1.5
o 3.04850 13.27710 2.28680 5.70110 1.54630 0.32390 0.86700 32.90890 0.25080 0.04700 0.03200 International_Tables_for_Crystallography_Vol.C(1991)_Tables_6.1.1.4_and_6.1.1.5
c 2.31000 20.84390 1.02000 10.20750 1.58860 0.56870 0.86500 51.65120 0.21560 0.01700 0.00900 International_Tables_for_Crystallography_Vol.C(1991)_Tables_6.1.1.4_and_6.1.1.5
n 12.21260 0.00570 3.13220 9.89330 2.01250 28.99750 1.16630 0.58260 -11.52900 0.02900 0.01800 International_Tables_for_Crystallography_Vol.C(1991)_Tables_6.1.1.4_and_6.1.1.5

loop_
_geom_angle_atom_site_label_1
_geom_angle_atom_site_label_2
_geom_angle_atom_site_label_3
_geom_angle
_geom_angle_site_symmetry_1
_geom_angle_site_symmetry_3
O1 Al1 O2 106(2) 5_666 6_666
O1 Al1 O3 109(2) 5_666 7_666
O1 Al1 O4 109(2) 5_666 8_666
O2 Al1 O3 109(2) 6_666 7_666
O2 Al1 O4 114(3) 6_666 8_666
O3 Al1 O4 109(2) 7_666 8_666
O4 P1 O10 104(3) 4_666 5_666
O4 P1 O12 105(2) 4_666 6_565
O4 P1 O13 112(2) 4_666 7_666
O10 P1 O12 110(3) 5_666 6_565
O10 P1 O13 114(3) 5_666 7_666
O12 P1 O13 111(2) 6_565 7_666
O1 P2 O7 108(3) 4_656 5_666
O1 P2 O9 107(2) 4_656 6_555
O1 P2 O15 111(2) 4_656 7_555
O7 P2 O9 110(3) 5_666 6_555
O7 P2 O15 114(3) 5_666 7_555
O9 P2 O15 107(2) 6_555 7_555
O5 Al2 O6 105(2) 5_555 6_555
O5 Al2 O7 116(2) 5_555 7_555
O5 Al2 O8 106(2) 5_555 8_555
O6 Al2 O7 113(3) 6_555 7_555
O6 Al2 O8 107(2) 6_555 8_555
O7 Al2 O8 110(3) 7_555 8_555
O9 Al3 O10 104(3) 5_555 6_555
O9 Al3 O11 110(2) 5_555 7_555
O9 Al3 O12 108(2) 5_555 8_555
O10 Al3 O11 109(3) 6_555 7_555
O10 Al3 O12 116(2) 6_555 8_555
O11 Al3 O12 110(2) 7_555 8_555
O2 P3 O3 104(3) 4_656 5_455
O2 P3 O8 106(2) 4_656 6_666
O2 P3 O16 112(3) 4_656 7_656
O3 P3 O8 104(2) 5_455 6_666
O3 P3 O16 118(2) 5_455 7_656
O8 P3 O16 112(2) 6_666 7_656
O5 P4 O6 102(2) 4_666 5_555
O5 P4 O11 112(3) 4_666 6_555
O5 P4 O14 110(2) 4_666 7_556
O6 P4 O11 108(2) 5_555 6_555
O6 P4 O14 115(2) 5_555 7_556
O11 P4 O14 111(3) 6_555 7_556

loop_
_geom_bond_atom_site_label_1
_geom_bond_atom_site_label_2
_geom_bond_distance
_geom_bond_site_symmetry_2
Al1 O1 1.69(2) 2_666
Al1 O2 1.73(4) 2_666
Al1 O3 1.68(2) 2_666
Al1 O4 1.69(3) 2_666
P1 O4 1.55(3) 2_666
P1 O10 1.54(4) 2_666
P1 O12 1.56(2) 1_565
P1 O13 1.47(2) 2_666
P2 O1 1.52(2) 2_656
P2 O7 1.54(4) 2_666
P2 O9 1.55(3) .
P2 O15 1.54(2) .
Al2 O5 1.72(2) .
Al2 O6 1.70(2) .
Al2 O7 1.65(3) .
Al2 O8 1.72(2) .
Al3 O9 1.72(3) .
Al3 O10 1.69(4) .
Al3 O11 1.66(3) .
Al3 O12 1.72(2) .
P3 O2 1.56(4) 2_656
P3 O3 1.56(2) 1_455
P3 O8 1.60(2) 2_666
P3 O16 1.50(3) 2_656
P4 O5 1.56(2) 2_666
P4 O6 1.58(2) .
P4 O11 1.52(4) .
P4 O14 1.51(2) 1_556
